data_7027778
loop_
_publ_author_name
'Fong, Tina P.'
'Forde, Cameron E.'
'Lough, Alan J.'
'Morris, Robert H.'
'Rigo, Pierluigi'
'Rocchini, Eliana'
'Stephan, Tim'

_publ_section_title
;
 Synthesis of the acidic dihydrogen complexes trans-[M(H2)(CN)L2]+ and
 trans-[M(H2)(CNH)L2]2+ where M&#x2005;=&#x2005;Fe, Ru, Os and
 L&#x2005;=&#x2005;dppm, dppe, dppp, depe, and dihydrogen substitution by
 the trifluoromethanesulfonate anion to give trans-[Ru(OTf&#x200A;)(CN)L2]
 or trans-[Ru(OTf&#x200A;)(CNH)L2]OTf&#x200A;&#x2020;
;
_journal_issue 24
_journal_name_full 'Journal of the Chemical Society, Dalton Transactions'
_journal_page_first 4475
_journal_paper_doi 10.1039/a906717e
_journal_year 1999
_chemical_formula_sum 'C54 H48 F3 N O3 P4 Ru S'
_chemical_formula_weight 1072.94
_chemical_name_systematic
; 
Ru(OSO2CF3)(CN)(dppe)2 
;
_space_group_IT_number 14
_symmetry_space_group_name_Hall '-P 2yn'
_symmetry_space_group_name_H-M 'P 1 21/n 1'
_atom_sites_solution_hydrogens geom
_atom_sites_solution_primary direct
_atom_sites_solution_secondary difmap
_audit_creation_method SHELXL-97
_cell_angle_alpha 90.00
_cell_angle_beta 91.978(5)
_cell_angle_gamma 90.00
_cell_formula_units_Z 4
_cell_length_a 16.6236(5)
_cell_length_b 17.0227(6)
_cell_length_c 18.0640(8)
_cell_measurement_temperature 150.0(1)
_cell_volume 5108.7(3)
_computing_cell_refinement 'Denzo-SMN (Otwinowski & Minor, 1997)'
_computing_data_collection 'KappaCCD server software (Nonius, 1997)'
_computing_data_reduction 'Denzo-SMN (Otwinowski & Minor, 1997)'
_computing_molecular_graphics 'Bruker SHELXTL V5.1'
_computing_publication_material 'Bruker SHELXTL V5.1'
_computing_structure_refinement 'Bruker SHELXTL V5.1'
_computing_structure_solution 'Bruker SHELXTL V5.1'
_diffrn_ambient_temperature 150.0(1)
_diffrn_measured_fraction_theta_full 0.986
_diffrn_measured_fraction_theta_max 0.986
_diffrn_measurement_device_type 'Nonius Kappa-CCD'
_diffrn_measurement_method '\f scans and \w scans with \k offsets'
_diffrn_radiation_monochromator graphite
_diffrn_radiation_source 'fine-focus sealed tube'
_diffrn_radiation_type MoK\a
_diffrn_radiation_wavelength 0.71073
_diffrn_reflns_av_R_equivalents 0.119
_diffrn_reflns_av_sigmaI/netI 0.8018
_diffrn_reflns_limit_h_max 18
_diffrn_reflns_limit_h_min 0
_diffrn_reflns_limit_k_max 18
_diffrn_reflns_limit_k_min 0
_diffrn_reflns_limit_l_max 20
_diffrn_reflns_limit_l_min -20
_diffrn_reflns_number 20405
_diffrn_reflns_theta_full 23.26
_diffrn_reflns_theta_max 23.26
_diffrn_reflns_theta_min 4.15
_exptl_absorpt_coefficient_mu 0.527
_exptl_absorpt_correction_T_max 0.8839
_exptl_absorpt_correction_T_min 0.8370
_exptl_absorpt_correction_type multi-scan
_exptl_absorpt_process_details 'Denzo-SMN, (Otwinowski & Minor, 1997)'
_exptl_crystal_colour 'block cut from needle'
_exptl_crystal_density_diffrn 1.395
_exptl_crystal_density_method 'not measured'
_exptl_crystal_F_000 2200
_exptl_crystal_size_max 0.35
_exptl_crystal_size_mid 0.26
_exptl_crystal_size_min 0.24
_refine_diff_density_max 1.021
_refine_diff_density_min -0.493
_refine_diff_density_rms 0.107
_refine_ls_extinction_method none
_refine_ls_goodness_of_fit_ref 1.020
_refine_ls_hydrogen_treatment mixed
_refine_ls_matrix_type full
_refine_ls_number_parameters 604
_refine_ls_number_reflns 7243
_refine_ls_number_restraints 0
_refine_ls_restrained_S_all 1.020
_refine_ls_R_factor_all 0.1241
_refine_ls_R_factor_gt 0.0669
_refine_ls_shift/su_max 0.001
_refine_ls_shift/su_mean 0.000
_refine_ls_structure_factor_coef Fsqd
_refine_ls_weighting_details 'calc w=1/[\s^2^(Fo^2^)+(0.0902P)^2^+0.0000P] where P=(Fo^2^+2Fc^2^)/3'
_refine_ls_weighting_scheme calc
_refine_ls_wR_factor_gt 0.1619
_refine_ls_wR_factor_ref 0.1832
_reflns_number_gt 4314
_reflns_number_total 7243
_reflns_threshold_expression >2sigma(I)
_cod_data_source_file 906717esup1.cif
_cod_data_source_block k98102
_cod_database_code 7027778

loop_
_symmetry_equiv_pos_as_xyz
'x, y, z'
'-x+1/2, y+1/2, -z+1/2'
'-x, -y, -z'
'x-1/2, -y-1/2, z-1/2'

loop_
_atom_site_label
_atom_site_type_symbol
_atom_site_fract_x
_atom_site_fract_y
_atom_site_fract_z
_atom_site_U_iso_or_equiv
_atom_site_adp_type
_atom_site_occupancy
_atom_site_symmetry_multiplicity
_atom_site_calc_flag
_atom_site_refinement_flags
Ru1 Ru 0.26948(4) -0.17228(3) 1.01088(4) 0.0284(2) Uani 1 1 d .
P1 P 0.21019(13) -0.29816(11) 0.99326(12) 0.0300(5) Uani 1 1 d .
S1 S 0.48662(14) -0.21422(12) 1.07332(13) 0.0407(6) Uani 1 1 d .
F1 F 0.6241(3) -0.2661(3) 1.0302(3) 0.0601(15) Uani 1 1 d .
O1 O 0.4914(4) -0.2660(3) 1.1368(3) 0.0482(17) Uani 1 1 d .
C1 C 0.1166(5) -0.2945(4) 1.0449(4) 0.030(2) Uani 1 1 d .
H1B H 0.0785 -0.2565 1.0214 0.036 Uiso 1 1 calc R
H1C H 0.0907 -0.3469 1.0448 0.036 Uiso 1 1 calc R
C2 C 0.1385(5) -0.2689(4) 1.1252(4) 0.034(2) Uani 1 1 d .
H2A H 0.1645 -0.3133 1.1520 0.040 Uiso 1 1 calc R
H2B H 0.0886 -0.2554 1.1507 0.040 Uiso 1 1 calc R
C3 C 0.3837(5) -0.0699(5) 0.8865(4) 0.038(2) Uani 1 1 d .
H3A H 0.4347 -0.0843 0.8634 0.046 Uiso 1 1 calc R
H3B H 0.3569 -0.0292 0.8552 0.046 Uiso 1 1 calc R
C4 C 0.4023(5) -0.0360(5) 0.9637(4) 0.036(2) Uani 1 1 d .
H4A H 0.4197 0.0193 0.9589 0.043 Uiso 1 1 calc R
H4B H 0.4472 -0.0659 0.9876 0.043 Uiso 1 1 calc R
C5 C 0.1641(6) -0.1377(4) 0.9743(5) 0.036(2) Uani 1 1 d .
C6 C 0.5488(5) -0.2639(5) 1.0068(5) 0.044(2) Uani 1 1 d .
C11 C 0.2588(5) -0.3870(4) 1.0340(5) 0.037(2) Uani 1 1 d .
C12 C 0.2160(6) -0.4556(5) 1.0403(5) 0.052(3) Uani 1 1 d .
H12A H 0.1613 -0.4575 1.0233 0.062 Uiso 1 1 calc R
C13 C 0.2522(7) -0.5223(5) 1.0714(6) 0.066(3) Uani 1 1 d .
H13A H 0.2232 -0.5703 1.0732 0.080 Uiso 1 1 calc R
C14 C 0.3287(6) -0.5183(5) 1.0991(6) 0.055(3) Uani 1 1 d .
H14A H 0.3534 -0.5634 1.1209 0.066 Uiso 1 1 calc R
C15 C 0.3695(6) -0.4506(5) 1.0960(5) 0.051(3) Uani 1 1 d .
H15A H 0.4234 -0.4483 1.1153 0.061 Uiso 1 1 calc R
C16 C 0.3340(6) -0.3834(4) 1.0645(5) 0.042(2) Uani 1 1 d .
H16A H 0.3627 -0.3352 1.0647 0.050 Uiso 1 1 calc R
C21 C 0.1734(5) -0.3335(4) 0.9023(4) 0.0288(19) Uani 1 1 d .
C31 C 0.2558(5) -0.2056(4) 1.2182(5) 0.032(2) Uani 1 1 d .
C22 C 0.2094(5) -0.3975(4) 0.8672(5) 0.038(2) Uani 1 1 d .
H22A H 0.2534 -0.4239 0.8912 0.046 Uiso 1 1 calc R
C23 C 0.1815(6) -0.4225(5) 0.7983(5) 0.044(2) Uani 1 1 d .
H23A H 0.2071 -0.4648 0.7742 0.052 Uiso 1 1 calc R
C24 C 0.1148(5) -0.3849(5) 0.7640(5) 0.040(2) Uani 1 1 d .
H24A H 0.0942 -0.4025 0.7171 0.048 Uiso 1 1 calc R
C25 C 0.0795(6) -0.3226(5) 0.7985(5) 0.046(2) Uani 1 1 d .
H25A H 0.0349 -0.2968 0.7749 0.055 Uiso 1 1 calc R
C26 C 0.1079(5) -0.2964(5) 0.8675(5) 0.043(2) Uani 1 1 d .
H26A H 0.0826 -0.2533 0.8908 0.051 Uiso 1 1 calc R
C32 C 0.2147(6) -0.1972(4) 1.2829(5) 0.040(2) Uani 1 1 d .
H32A H 0.1622 -0.1750 1.2816 0.048 Uiso 1 1 calc R
C33 C 0.2511(7) -0.2217(5) 1.3509(5) 0.049(3) Uani 1 1 d .
H33A H 0.2229 -0.2150 1.3954 0.059 Uiso 1 1 calc R
C34 C 0.3249(6) -0.2544(5) 1.3537(5) 0.046(3) Uani 1 1 d .
H34A H 0.3484 -0.2707 1.3999 0.055 Uiso 1 1 calc R
C35 C 0.3659(6) -0.2641(4) 1.2904(6) 0.046(3) Uani 1 1 d .
H35A H 0.4180 -0.2871 1.2926 0.055 Uiso 1 1 calc R
C36 C 0.3317(5) -0.2401(4) 1.2222(5) 0.040(2) Uani 1 1 d .
H36A H 0.3606 -0.2475 1.1782 0.048 Uiso 1 1 calc R
C41 C 0.1436(5) -0.0998(4) 1.1502(4) 0.029(2) Uani 1 1 d .
C42 C 0.1744(5) -0.0383(4) 1.1965(4) 0.033(2) Uani 1 1 d .
H42A H 0.2267 -0.0422 1.2191 0.039 Uiso 1 1 calc R
C43 C 0.1276(5) 0.0266(4) 1.2080(4) 0.035(2) Uani 1 1 d .
H43A H 0.1485 0.0674 1.2390 0.042 Uiso 1 1 calc R
C44 C 0.0518(5) 0.0353(4) 1.1765(4) 0.036(2) Uani 1 1 d .
H44A H 0.0215 0.0817 1.1845 0.044 Uiso 1 1 calc R
C45 C 0.0205(5) -0.0251(4) 1.1329(4) 0.035(2) Uani 1 1 d .
H45A H -0.0320 -0.0200 1.1109 0.042 Uiso 1 1 calc R
C46 C 0.0641(5) -0.0925(4) 1.1209(4) 0.033(2) Uani 1 1 d .
H46A H 0.0406 -0.1342 1.0927 0.040 Uiso 1 1 calc R
C51 C 0.2442(5) -0.1392(5) 0.8146(4) 0.037(2) Uani 1 1 d .
C52 C 0.2030(5) -0.0673(5) 0.8121(5) 0.041(2) Uani 1 1 d .
H52A H 0.2134 -0.0295 0.8499 0.049 Uiso 1 1 calc R
C53 C 0.1475(6) -0.0506(5) 0.7554(5) 0.043(2) Uani 1 1 d .
H53A H 0.1214 -0.0009 0.7535 0.052 Uiso 1 1 calc R
C54 C 0.1305(6) -0.1057(6) 0.7024(5) 0.057(3) Uani 1 1 d .
H54A H 0.0924 -0.0943 0.6635 0.068 Uiso 1 1 calc R
C55 C 0.1687(6) -0.1785(6) 0.7050(5) 0.055(3) Uani 1 1 d .
H55A H 0.1565 -0.2167 0.6680 0.066 Uiso 1 1 calc R
C56 C 0.2249(5) -0.1953(5) 0.7619(5) 0.046(2) Uani 1 1 d .
H56A H 0.2499 -0.2454 0.7643 0.055 Uiso 1 1 calc R
C61 C 0.3779(5) -0.2361(5) 0.8508(4) 0.034(2) Uani 1 1 d .
C62 C 0.3863(5) -0.3092(5) 0.8867(5) 0.040(2) Uani 1 1 d .
H62A H 0.3615 -0.3181 0.9326 0.049 Uiso 1 1 calc R
C63 C 0.4310(6) -0.3681(5) 0.8545(5) 0.047(3) Uani 1 1 d .
H63A H 0.4368 -0.4174 0.8788 0.056 Uiso 1 1 calc R
C64 C 0.4667(6) -0.3566(5) 0.7891(5) 0.045(2) Uani 1 1 d .
H64B H 0.4958 -0.3982 0.7674 0.053 Uiso 1 1 calc R
C65 C 0.4610(6) -0.2858(6) 0.7544(5) 0.054(3) Uani 1 1 d .
H65A H 0.4885 -0.2773 0.7099 0.065 Uiso 1 1 calc R
C66 C 0.4145(5) -0.2251(5) 0.7841(5) 0.046(2) Uani 1 1 d .
H66A H 0.4082 -0.1767 0.7584 0.056 Uiso 1 1 calc R
C71 C 0.3537(5) -0.0009(4) 1.1103(4) 0.033(2) Uani 1 1 d .
C72 C 0.3838(5) -0.0531(4) 1.1654(4) 0.033(2) Uani 1 1 d .
H72A H 0.3851 -0.1078 1.1554 0.040 Uiso 1 1 calc R
C73 C 0.4110(5) -0.0258(4) 1.2329(5) 0.038(2) Uani 1 1 d .
H73A H 0.4307 -0.0617 1.2695 0.045 Uiso 1 1 calc R
C74 C 0.4100(6) 0.0530(5) 1.2480(5) 0.048(3) Uani 1 1 d .
H74A H 0.4296 0.0718 1.2947 0.058 Uiso 1 1 calc R
C75 C 0.3805(6) 0.1049(5) 1.1953(5) 0.056(3) Uani 1 1 d .
H75A H 0.3791 0.1595 1.2062 0.067 Uiso 1 1 calc R
C76 C 0.3532(6) 0.0790(5) 1.1276(5) 0.048(3) Uani 1 1 d .
H76A H 0.3337 0.1158 1.0917 0.058 Uiso 1 1 calc R
C81 C 0.2495(5) 0.0382(4) 0.9872(4) 0.028(2) Uani 1 1 d .
C82 C 0.2754(6) 0.0940(5) 0.9375(5) 0.041(2) Uani 1 1 d .
H82A H 0.3283 0.0910 0.9194 0.049 Uiso 1 1 calc R
C83 C 0.2233(6) 0.1556(5) 0.9134(5) 0.041(2) Uani 1 1 d .
H83A H 0.2403 0.1931 0.8783 0.050 Uiso 1 1 calc R
C84 C 0.1467(6) 0.1601(4) 0.9422(5) 0.039(2) Uani 1 1 d .
H84A H 0.1114 0.2014 0.9270 0.047 Uiso 1 1 calc R
C85 C 0.1219(5) 0.1060(4) 0.9917(5) 0.037(2) Uani 1 1 d .
H85A H 0.0696 0.1097 1.0110 0.044 Uiso 1 1 calc R
C86 C 0.1732(5) 0.0449(4) 1.0142(4) 0.032(2) Uani 1 1 d .
H86A H 0.1552 0.0072 1.0487 0.038 Uiso 1 1 calc R
N1 N 0.0990(5) -0.1209(4) 0.9516(4) 0.0375(18) Uani 1 1 d .
P2 P 0.20741(13) -0.18289(11) 1.12844(12) 0.0302(5) Uani 1 1 d .
F2 F 0.5253(3) -0.3395(3) 0.9977(3) 0.0562(15) Uani 1 1 d .
O2 O 0.5263(4) -0.1395(3) 1.0830(3) 0.0456(16) Uani 1 1 d .
P3 P 0.31785(13) -0.15772(11) 0.89031(12) 0.0313(5) Uani 1 1 d .
F3 F 0.5444(3) -0.2285(3) 0.9416(3) 0.0592(15) Uani 1 1 d .
O3 O 0.4076(3) -0.2093(3) 1.0366(3) 0.0344(14) Uani 1 1 d .
P4 P 0.31573(13) -0.04031(11) 1.02195(12) 0.0311(5) Uani 1 1 d .

loop_
_atom_site_aniso_label
_atom_site_aniso_U_11
_atom_site_aniso_U_22
_atom_site_aniso_U_33
_atom_site_aniso_U_23
_atom_site_aniso_U_13
_atom_site_aniso_U_12
Ru1 0.0312(4) 0.0225(3) 0.0314(4) -0.0026(3) 0.0009(3) -0.0026(3)
P1 0.0334(13) 0.0237(10) 0.0325(12) -0.0002(9) -0.0038(11) -0.0013(9)
S1 0.0387(14) 0.0348(12) 0.0482(14) -0.0012(10) -0.0032(12) -0.0026(10)
F1 0.033(3) 0.090(4) 0.056(4) -0.014(3) -0.011(3) 0.003(3)
O1 0.053(4) 0.049(3) 0.041(4) 0.015(3) -0.008(3) -0.005(3)
C1 0.024(5) 0.025(4) 0.039(5) 0.003(4) -0.008(4) -0.006(3)
C2 0.040(5) 0.027(4) 0.034(5) 0.001(4) 0.006(4) -0.010(4)
C3 0.037(5) 0.044(5) 0.032(5) -0.002(4) -0.002(4) -0.005(4)
C4 0.023(5) 0.039(5) 0.045(5) 0.007(4) 0.001(4) -0.007(4)
C5 0.049(6) 0.029(4) 0.031(5) -0.001(4) 0.001(5) -0.015(4)
C6 0.038(6) 0.059(6) 0.033(5) -0.003(5) -0.005(5) -0.006(4)
C11 0.035(5) 0.027(4) 0.048(6) -0.006(4) -0.019(5) -0.003(4)
C12 0.058(7) 0.038(5) 0.057(6) 0.017(5) -0.017(5) -0.008(5)
C13 0.073(8) 0.032(5) 0.092(9) 0.007(5) -0.018(7) -0.009(5)
C14 0.067(7) 0.029(5) 0.067(7) 0.009(5) -0.020(6) -0.004(5)
C15 0.056(7) 0.047(6) 0.048(6) 0.005(5) -0.012(5) -0.003(5)
C16 0.066(7) 0.021(4) 0.038(5) 0.000(4) -0.011(5) 0.000(4)
C21 0.031(5) 0.022(4) 0.033(4) -0.005(4) -0.003(4) -0.007(4)
C31 0.038(5) 0.018(4) 0.039(5) 0.002(4) 0.002(4) -0.008(4)
C22 0.042(6) 0.034(5) 0.038(5) -0.004(4) -0.005(4) 0.005(4)
C23 0.049(6) 0.044(5) 0.038(5) -0.007(4) -0.001(5) 0.005(4)
C24 0.048(6) 0.038(5) 0.034(5) -0.008(4) -0.006(5) -0.010(4)
C25 0.048(6) 0.044(5) 0.044(5) -0.005(5) -0.017(5) 0.003(5)
C26 0.040(6) 0.034(4) 0.054(6) -0.004(4) -0.001(5) 0.003(4)
C32 0.056(6) 0.022(4) 0.044(6) -0.002(4) 0.008(5) 0.001(4)
C33 0.087(8) 0.031(5) 0.029(5) 0.006(4) 0.002(5) -0.010(5)
C34 0.057(7) 0.034(5) 0.045(6) 0.008(4) -0.019(6) -0.001(5)
C35 0.044(6) 0.027(4) 0.065(7) 0.012(5) -0.011(6) 0.003(4)
C36 0.047(6) 0.024(4) 0.051(6) 0.003(4) 0.005(5) -0.002(4)
C41 0.038(5) 0.019(4) 0.032(5) -0.002(3) 0.006(4) -0.009(3)
C42 0.042(5) 0.025(4) 0.031(5) 0.008(4) 0.002(4) -0.004(4)
C43 0.048(6) 0.026(4) 0.031(5) -0.003(4) 0.000(4) -0.003(4)
C44 0.037(6) 0.032(4) 0.040(5) -0.005(4) 0.007(4) 0.006(4)
C45 0.054(6) 0.023(4) 0.027(4) 0.005(4) -0.009(4) 0.004(4)
C46 0.034(5) 0.035(4) 0.031(5) 0.007(4) -0.001(4) 0.002(4)
C51 0.042(6) 0.037(5) 0.031(5) 0.001(4) -0.004(4) -0.010(4)
C52 0.055(6) 0.033(5) 0.034(5) -0.001(4) -0.005(5) 0.002(4)
C53 0.048(6) 0.050(5) 0.031(5) 0.006(4) 0.010(5) 0.007(4)
C54 0.047(7) 0.076(7) 0.047(6) 0.000(5) -0.015(5) 0.008(5)
C55 0.064(7) 0.058(6) 0.041(6) -0.009(5) -0.012(5) 0.003(5)
C56 0.043(6) 0.046(5) 0.048(6) 0.004(4) -0.008(5) -0.003(4)
C61 0.034(5) 0.041(5) 0.027(5) -0.003(4) -0.001(4) 0.004(4)
C62 0.039(6) 0.048(5) 0.034(5) -0.007(4) 0.002(4) 0.003(4)
C63 0.054(7) 0.037(5) 0.047(6) -0.011(4) -0.010(5) -0.006(4)
C64 0.048(6) 0.045(5) 0.042(6) -0.011(5) 0.018(5) -0.001(4)
C65 0.047(6) 0.076(7) 0.041(6) -0.012(5) 0.024(5) -0.003(5)
C66 0.040(6) 0.060(6) 0.040(6) 0.003(5) 0.004(5) 0.000(5)
C71 0.028(5) 0.031(4) 0.039(5) -0.001(4) 0.000(4) -0.001(4)
C72 0.037(5) 0.026(4) 0.037(5) 0.005(4) -0.001(4) 0.008(4)
C73 0.045(6) 0.030(5) 0.038(5) -0.001(4) -0.008(5) 0.005(4)
C74 0.050(6) 0.044(5) 0.049(6) -0.013(5) -0.012(5) 0.005(4)
C75 0.088(8) 0.026(5) 0.051(6) -0.009(4) -0.023(6) 0.013(5)
C76 0.072(7) 0.029(5) 0.042(6) 0.001(4) -0.023(5) 0.007(4)
C81 0.034(5) 0.020(4) 0.031(4) 0.001(3) -0.005(4) -0.004(3)
C82 0.041(6) 0.034(5) 0.048(6) 0.008(4) -0.004(5) -0.002(4)
C83 0.041(6) 0.044(5) 0.038(5) 0.005(4) -0.004(5) -0.012(4)
C84 0.049(6) 0.021(4) 0.046(5) 0.006(4) -0.014(5) -0.002(4)
C85 0.038(5) 0.031(4) 0.040(5) -0.008(4) -0.009(4) -0.004(4)
C86 0.035(5) 0.025(4) 0.034(5) 0.008(4) -0.007(4) -0.002(4)
N1 0.043(5) 0.036(4) 0.032(4) -0.002(3) -0.005(4) -0.005(3)
P2 0.0355(13) 0.0217(10) 0.0331(12) -0.0013(9) -0.0002(10) -0.0010(9)
F2 0.061(4) 0.044(3) 0.063(3) -0.014(3) -0.005(3) 0.005(3)
O2 0.053(4) 0.028(3) 0.055(4) -0.002(3) -0.001(3) -0.006(3)
P3 0.0319(13) 0.0321(11) 0.0301(12) -0.0031(9) 0.0009(10) -0.0028(9)
F3 0.051(4) 0.079(4) 0.047(3) 0.009(3) -0.006(3) -0.006(3)
O3 0.030(3) 0.028(3) 0.045(3) -0.003(3) -0.003(3) -0.004(2)
P4 0.0342(14) 0.0252(10) 0.0338(12) 0.0005(9) -0.0025(11) -0.0036(9)

loop_
_atom_type_symbol
_atom_type_description
_atom_type_scat_dispersion_real
_atom_type_scat_dispersion_imag
_atom_type_scat_source
C C 0.0033 0.0016 'International Tables Vol C Tables 4.2.6.8 and 6.1.1.4'
H H 0.0000 0.0000 'International Tables Vol C Tables 4.2.6.8 and 6.1.1.4'
N N 0.0061 0.0033 'International Tables Vol C Tables 4.2.6.8 and 6.1.1.4'
O O 0.0106 0.0060 'International Tables Vol C Tables 4.2.6.8 and 6.1.1.4'
F F 0.0171 0.0103 'International Tables Vol C Tables 4.2.6.8 and 6.1.1.4'
P P 0.1023 0.0942 'International Tables Vol C Tables 4.2.6.8 and 6.1.1.4'
S S 0.1246 0.1234 'International Tables Vol C Tables 4.2.6.8 and 6.1.1.4'
Ru Ru -1.2594 0.8363 'International Tables Vol C Tables 4.2.6.8 and 6.1.1.4'

loop_
_geom_angle_atom_site_label_1
_geom_angle_atom_site_label_2
_geom_angle_atom_site_label_3
_geom_angle
C5 Ru1 P3 89.2(3)
C5 Ru1 P1 82.1(2)
P3 Ru1 P1 97.13(7)
C5 Ru1 P4 91.6(2)
P3 Ru1 P4 81.90(8)
P1 Ru1 P4 173.62(7)
C5 Ru1 P2 85.0(3)
P3 Ru1 P2 174.25(8)
P1 Ru1 P2 82.04(7)
P4 Ru1 P2 98.29(7)
C5 Ru1 O3 170.7(3)
P3 Ru1 O3 81.53(14)
P1 Ru1 O3 100.24(12)
P4 Ru1 O3 85.88(12)
P2 Ru1 O3 104.22(14)
C21 P1 C1 101.7(4)
C21 P1 C11 102.4(3)
C1 P1 C11 101.0(4)
C21 P1 Ru1 122.7(2)
C1 P1 Ru1 104.8(2)
C11 P1 Ru1 120.6(2)
O2 S1 O1 115.5(3)
O2 S1 O3 114.0(3)
O1 S1 O3 114.9(4)
O2 S1 C6 102.9(4)
O1 S1 C6 102.9(4)
O3 S1 C6 104.5(4)
C2 C1 P1 108.0(5)
C1 C2 P2 112.2(6)
C4 C3 P3 111.7(6)
C3 C4 P4 112.0(6)
N1 C5 Ru1 176.4(7)
F1 C6 F3 108.9(8)
F1 C6 F2 106.4(7)
F3 C6 F2 108.6(7)
F1 C6 S1 111.0(6)
F3 C6 S1 111.1(6)
F2 C6 S1 110.7(6)
C16 C11 C12 118.7(7)
C16 C11 P1 120.6(6)
C12 C11 P1 120.4(6)
C11 C12 C13 120.5(8)
C14 C13 C12 119.7(9)
C15 C14 C13 120.0(8)
C14 C15 C16 120.8(9)
C11 C16 C15 120.1(8)
C26 C21 C22 119.2(7)
C26 C21 P1 119.1(6)
C22 C21 P1 121.6(6)
C32 C31 C36 118.3(8)
C32 C31 P2 120.8(7)
C36 C31 P2 120.4(7)
C23 C22 C21 120.7(8)
C22 C23 C24 119.5(8)
C25 C24 C23 119.7(7)
C24 C25 C26 121.2(8)
C21 C26 C25 119.7(8)
C31 C32 C33 119.7(9)
C34 C33 C32 121.1(10)
C33 C34 C35 120.0(8)
C34 C35 C36 120.3(9)
C31 C36 C35 120.5(9)
C46 C41 C42 118.0(7)
C46 C41 P2 122.2(5)
C42 C41 P2 119.8(6)
C43 C42 C41 119.1(7)
C44 C43 C42 122.8(7)
C43 C44 C45 118.5(7)
C46 C45 C44 121.1(8)
C45 C46 C41 120.4(7)
C56 C51 C52 118.7(7)
C56 C51 P3 122.0(6)
C52 C51 P3 119.2(6)
C53 C52 C51 121.1(7)
C54 C53 C52 119.7(8)
C53 C54 C55 120.3(8)
C54 C55 C56 120.1(8)
C51 C56 C55 120.1(8)
C66 C61 C62 118.8(8)
C66 C61 P3 120.3(6)
C62 C61 P3 120.8(7)
C63 C62 C61 119.4(9)
C64 C63 C62 121.2(9)
C63 C64 C65 120.3(9)
C64 C65 C66 120.3(9)
C61 C66 C65 119.8(9)
C76 C71 C72 117.4(7)
C76 C71 P4 123.3(6)
C72 C71 P4 119.3(5)
C73 C72 C71 120.9(7)
C72 C73 C74 120.2(7)
C73 C74 C75 119.9(8)
C76 C75 C74 120.8(8)
C75 C76 C71 120.8(7)
C86 C81 C82 118.9(7)
C86 C81 P4 119.2(6)
C82 C81 P4 121.8(7)
C81 C82 C83 120.3(9)
C84 C83 C82 118.8(8)
C85 C84 C83 120.7(8)
C84 C85 C86 120.1(9)
C81 C86 C85 121.1(7)
C41 P2 C31 102.5(4)
C41 P2 C2 104.8(4)
C31 P2 C2 96.5(3)
C41 P2 Ru1 113.8(3)
C31 P2 Ru1 127.7(3)
C2 P2 Ru1 108.3(3)
C61 P3 C51 101.2(4)
C61 P3 C3 104.1(4)
C51 P3 C3 102.3(4)
C61 P3 Ru1 119.5(3)
C51 P3 Ru1 117.8(3)
C3 P3 Ru1 109.8(3)
S1 O3 Ru1 160.5(3)
C4 P4 C71 103.6(4)
C4 P4 C81 104.6(4)
C71 P4 C81 102.6(3)
C4 P4 Ru1 104.5(3)
C71 P4 Ru1 121.4(3)
C81 P4 Ru1 118.2(2)

loop_
_geom_bond_atom_site_label_1
_geom_bond_atom_site_label_2
_geom_bond_distance
Ru1 C5 1.942(10)
Ru1 P3 2.361(2)
Ru1 P1 2.376(2)
Ru1 P4 2.380(2)
Ru1 P2 2.400(2)
Ru1 O3 2.410(5)
P1 C21 1.835(7)
P1 C1 1.843(9)
P1 C11 1.855(8)
S1 O2 1.440(5)
S1 O1 1.446(6)
S1 O3 1.454(5)
S1 C6 1.820(10)
F1 C6 1.308(9)
C1 C2 1.546(10)
C2 P2 1.858(7)
C3 C4 1.530(11)
C3 P3 1.856(8)
C4 P4 1.813(9)
C5 N1 1.180(10)
C6 F3 1.322(10)
C6 F2 1.353(9)
C11 C16 1.350(11)
C11 C12 1.374(11)
C12 C13 1.394(12)
C13 C14 1.352(13)
C14 C15 1.339(12)
C15 C16 1.399(11)
C21 C26 1.390(11)
C21 C22 1.404(11)
C31 C32 1.382(12)
C31 C36 1.391(12)
C31 P2 1.826(8)
C22 C23 1.382(11)
C23 C24 1.405(11)
C24 C25 1.373(12)
C25 C26 1.391(11)
C32 C33 1.413(11)
C33 C34 1.347(13)
C34 C35 1.361(13)
C35 C36 1.401(11)
C41 C46 1.412(10)
C41 C42 1.424(10)
C41 P2 1.819(8)
C42 C43 1.373(11)
C43 C44 1.371(11)
C44 C45 1.387(10)
C45 C46 1.378(11)
C51 C56 1.379(11)
C51 C52 1.402(11)
C51 P3 1.830(8)
C52 C53 1.384(10)
C53 C54 1.363(12)
C54 C55 1.393(12)
C55 C56 1.394(11)
C61 C66 1.380(12)
C61 C62 1.408(11)
C61 P3 1.826(8)
C62 C63 1.389(12)
C63 C64 1.354(13)
C64 C65 1.361(13)
C65 C66 1.409(13)
C71 C76 1.396(10)
C71 C72 1.411(10)
C71 P4 1.824(8)
C72 C73 1.368(10)
C73 C74 1.368(11)
C74 C75 1.378(11)
C75 C76 1.362(11)
C81 C86 1.381(11)
C81 C82 1.385(11)
C81 P4 1.829(7)
C82 C83 1.420(11)
C83 C84 1.394(13)
C84 C85 1.357(11)
C85 C86 1.397(10)
